data_4502844
loop_
_publ_author_name
'Ormond-Prout, Johnathan E.'
'Smart, Paul'
'Brammer, Lee'

_publ_section_title
;
 Cyanometallates as Halogen Bond Acceptors
;
_journal_issue 1
_journal_name_full 'Crystal Growth &amp; Design'
_journal_page_first 205
_journal_paper_doi 10.1021/cg200942u
_journal_volume 12
_journal_year 2012
_chemical_formula_sum 'C24 H26 Br6 Cr N9 O4'
_chemical_formula_weight 1036.00
_chemical_name_systematic
; 
 ? 
;
_space_group_IT_number 2
_symmetry_cell_setting triclinic
_symmetry_space_group_name_Hall '-P 1'
_symmetry_space_group_name_H-M 'P -1'
_atom_sites_solution_hydrogens geom
_atom_sites_solution_primary direct
_atom_sites_solution_secondary difmap
_audit_creation_method SHELXL-97
_cell_angle_alpha 79.54(3)
_cell_angle_beta 84.86(3)
_cell_angle_gamma 84.84(3)
_cell_formula_units_Z 2
_cell_length_a 8.738(2)
_cell_length_b 11.072(2)
_cell_length_c 18.798(4)
_cell_measurement_reflns_used 1860
_cell_measurement_temperature 100(2)
_cell_measurement_theta_max 0.00
_cell_measurement_theta_min 0.00
_cell_volume 1776.2(7)
_computing_cell_refinement 'Bruker SMART'
_computing_data_collection 'Bruker SMART'
_computing_data_reduction 'Bruker SAINT'
_computing_molecular_graphics 'Bruker SHELXTL'
_computing_publication_material 'Bruker SHELXTL'
_computing_structure_refinement 'SHELXL-97 (Sheldrick, 2008)'
_computing_structure_solution 'SHELXS-97 (Sheldrick, 2008)'
_diffrn_ambient_temperature 100(2)
_diffrn_measured_fraction_theta_full 0.982
_diffrn_measured_fraction_theta_max 0.982
_diffrn_measurement_device_type 'CCD area detector'
_diffrn_measurement_method 'phi and omega scans'
_diffrn_radiation_monochromator graphite
_diffrn_radiation_source 'fine-focus sealed tube'
_diffrn_radiation_type MoK\a
_diffrn_radiation_wavelength 0.71073
_diffrn_reflns_av_R_equivalents 0.0000
_diffrn_reflns_av_sigmaI/netI 0.1007
_diffrn_reflns_limit_h_max 11
_diffrn_reflns_limit_h_min -11
_diffrn_reflns_limit_k_max 14
_diffrn_reflns_limit_k_min -14
_diffrn_reflns_limit_l_max 24
_diffrn_reflns_limit_l_min 0
_diffrn_reflns_number 12916
_diffrn_reflns_theta_full 27.66
_diffrn_reflns_theta_max 27.66
_diffrn_reflns_theta_min 1.10
_exptl_absorpt_coefficient_mu 7.114
_exptl_absorpt_correction_T_max 0.7640
_exptl_absorpt_correction_T_min 0.3608
_exptl_absorpt_correction_type multi-scan
_exptl_absorpt_process_details sadabs
_exptl_crystal_colour plank
_exptl_crystal_density_diffrn 1.937
_exptl_crystal_density_method 'not measured'
_exptl_crystal_description yellow
_exptl_crystal_F_000 998
_exptl_crystal_size_max 0.18
_exptl_crystal_size_mid 0.15
_exptl_crystal_size_min 0.04
_refine_diff_density_max 1.912
_refine_diff_density_min -1.028
_refine_diff_density_rms 0.212
_refine_ls_extinction_method none
_refine_ls_goodness_of_fit_ref 1.044
_refine_ls_hydrogen_treatment constr
_refine_ls_matrix_type full
_refine_ls_number_parameters 401
_refine_ls_number_reflns 12916
_refine_ls_number_restraints 6
_refine_ls_restrained_S_all 1.044
_refine_ls_R_factor_all 0.1001
_refine_ls_R_factor_gt 0.0585
_refine_ls_shift/su_max 0.005
_refine_ls_shift/su_mean 0.000
_refine_ls_structure_factor_coef Fsqd
_refine_ls_weighting_details 'calc w=1/[\s^2^(Fo^2^)+(0.0832P)^2^+0.0000P] where P=(Fo^2^+2Fc^2^)/3'
_refine_ls_weighting_scheme calc
_refine_ls_wR_factor_gt 0.1403
_refine_ls_wR_factor_ref 0.1577
_reflns_number_gt 8884
_reflns_number_total 12916
_reflns_threshold_expression >2sigma(I)
_cod_data_source_file cg200942u_si_002.cif
_cod_data_source_block ilb1583hkl4
_cod_depositor_comments
;
The following automatic conversions were performed:

'_symmetry_cell_setting' value 'Triclinic' changed to 'triclinic'
according to /home/saulius/struct/CIF-dictionaries/cif_core.dic
dictionary named 'cif_core.dic' version 2.4.1 from 2010-06-29.

Automatic conversion script
Id: cif_fix_values 1715 2011-07-08 13:25:40Z adriana 
;
_cod_original_cell_volume 1776.3(6)
_cod_original_sg_symbol_H-M P-1
_cod_database_code 4502844

loop_
_symmetry_equiv_pos_as_xyz
'x, y, z'
'-x, -y, -z'

loop_
_atom_site_label
_atom_site_type_symbol
_atom_site_fract_x
_atom_site_fract_y
_atom_site_fract_z
_atom_site_U_iso_or_equiv
_atom_site_adp_type
_atom_site_occupancy
_atom_site_symmetry_multiplicity
_atom_site_calc_flag
_atom_site_refinement_flags
Cr11 Cr 0.21714(13) 0.68022(10) 0.21876(6) 0.0130(2) Uani 1 1 d .
C11 C 0.3992(8) 0.6797(6) 0.1412(4) 0.0146(15) Uani 1 1 d .
C12 C 0.0637(7) 0.7276(6) 0.1401(4) 0.0149(15) Uani 1 1 d .
C13 C 0.0387(8) 0.6907(6) 0.2980(4) 0.0164(15) Uani 1 1 d .
C14 C 0.3676(8) 0.6243(6) 0.2990(4) 0.0198(16) Uani 1 1 d .
C15 C 0.2471(8) 0.8611(7) 0.2231(4) 0.0169(15) Uani 1 1 d .
C16 C 0.1843(8) 0.4970(7) 0.2205(4) 0.0189(16) Uani 1 1 d .
N11 N 0.5005(7) 0.6866(5) 0.0961(4) 0.0214(14) Uani 1 1 d .
N12 N -0.0247(7) 0.7491(6) 0.0957(3) 0.0219(14) Uani 1 1 d .
N13 N -0.0592(7) 0.6963(5) 0.3427(3) 0.0209(14) Uani 1 1 d .
N14 N 0.4512(7) 0.5911(6) 0.3444(4) 0.0269(15) Uani 1 1 d .
N15 N 0.2658(7) 0.9615(6) 0.2297(3) 0.0227(14) Uani 1 1 d .
N16 N 0.1632(7) 0.3946(6) 0.2238(3) 0.0213(14) Uani 1 1 d .
Br21 Br 0.78915(9) 0.53961(8) -0.04370(4) 0.0282(2) Uani 1 1 d .
Br22 Br 0.45390(8) 0.18737(7) 0.15087(4) 0.02172(18) Uani 1 1 d .
C21 C 0.6274(7) 0.3629(6) 0.1886(4) 0.0165(15) Uani 1 1 d .
H21 H 0.5939 0.3275 0.2368 0.020 Uiso 1 1 calc R
C22 C 0.5800(7) 0.3215(6) 0.1302(4) 0.0176(16) Uani 1 1 d .
C23 C 0.6267(7) 0.3719(6) 0.0603(4) 0.0154(15) Uani 1 1 d .
H23 H 0.5925 0.3438 0.0200 0.018 Uiso 1 1 calc R
C24 C 0.7231(7) 0.4627(6) 0.0512(4) 0.0141(14) Uani 1 1 d .
C25 C 0.7725(7) 0.5057(6) 0.1093(4) 0.0173(16) Uani 1 1 d .
H25 H 0.8404 0.5700 0.1014 0.021 Uiso 1 1 calc R
N21 N 0.7242(6) 0.4563(5) 0.1758(3) 0.0180(13) Uani 1 1 d .
C26 C 0.7800(8) 0.4960(7) 0.2444(4) 0.0199(16) Uani 1 1 d U
H26A H 0.8269 0.4238 0.2753 0.030 Uiso 1 1 calc R
H26B H 0.6918 0.5318 0.2716 0.030 Uiso 1 1 calc R
H26C H 0.8561 0.5572 0.2293 0.030 Uiso 1 1 calc R
Br31 Br 0.73044(8) 1.00159(7) -0.04731(4) 0.02336(18) Uani 1 1 d .
Br32 Br 1.00147(8) 1.20872(7) 0.16203(4) 0.01923(17) Uani 1 1 d .
C31 C 0.7018(8) 0.9242(7) 0.1039(4) 0.0179(16) Uani 1 1 d .
H31 H 0.6392 0.8652 0.0929 0.022 Uiso 1 1 calc R
C32 C 0.7665(7) 1.0088(6) 0.0487(4) 0.0162(15) Uani 1 1 d .
C33 C 0.8606(7) 1.0952(6) 0.0626(4) 0.0175(15) Uani 1 1 d .
H33 H 0.9069 1.1529 0.0250 0.021 Uiso 1 1 calc R
C34 C 0.8822(7) 1.0913(7) 0.1353(4) 0.0171(15) Uani 1 1 d .
C35 C 0.8178(8) 1.0070(7) 0.1879(4) 0.0190(16) Uani 1 1 d .
H35 H 0.8369 1.0056 0.2370 0.023 Uiso 1 1 calc R
N31 N 0.7276(6) 0.9257(5) 0.1720(3) 0.0152(13) Uani 1 1 d .
C36 C 0.6537(8) 0.8347(6) 0.2324(4) 0.0204(16) Uani 1 1 d .
H36A H 0.6020 0.7759 0.2114 0.031 Uiso 1 1 calc R
H36B H 0.5781 0.8790 0.2619 0.031 Uiso 1 1 calc R
H36C H 0.7332 0.7903 0.2628 0.031 Uiso 1 1 calc R
Br41 Br -0.24078(8) 1.01892(7) 0.40403(4) 0.02309(18) Uani 1 1 d .
Br42 Br -0.01631(11) 0.58348(8) 0.58667(5) 0.0382(2) Uani 1 1 d .
C41 C 0.1624(8) 0.7477(7) 0.4911(4) 0.0206(16) Uani 1 1 d .
H41 H 0.2464 0.6927 0.5080 0.025 Uiso 1 1 calc R
C42 C 0.0126(9) 0.7256(7) 0.5177(4) 0.0228(17) Uani 1 1 d .
C43 C -0.1082(8) 0.8060(7) 0.4938(4) 0.0221(17) Uani 1 1 d .
H43 H -0.2106 0.7923 0.5132 0.027 Uiso 1 1 calc R
C44 C -0.0791(8) 0.9061(7) 0.4418(4) 0.0208(16) Uani 1 1 d .
C45 C 0.0684(8) 0.9294(6) 0.4149(4) 0.0209(16) Uani 1 1 d .
H45 H 0.0879 0.9999 0.3792 0.025 Uiso 1 1 calc R
N41 N 0.1865(7) 0.8489(5) 0.4406(3) 0.0199(13) Uani 1 1 d .
C46 C 0.3515(8) 0.8761(7) 0.4134(4) 0.0222(17) Uani 1 1 d .
H46A H 0.3753 0.8516 0.3659 0.033 Uiso 1 1 calc R
H46B H 0.4226 0.8298 0.4478 0.033 Uiso 1 1 calc R
H46C H 0.3628 0.9645 0.4091 0.033 Uiso 1 1 calc R
O1 O 0.5280(6) 0.2002(5) 0.3457(3) 0.0322(13) Uani 1 1 d .
H1S H 0.5142 0.2494 0.3759 0.039 Uiso 1 1 d R
H2S H 0.4512 0.1582 0.3457 0.039 Uiso 1 1 d R
O2 O 0.2248(5) 0.1568(4) 0.3165(3) 0.0216(11) Uani 1 1 d .
H3S H 0.2526 0.0996 0.2923 0.026 Uiso 1 1 d R
H4S H 0.2060 0.2217 0.2858 0.026 Uiso 1 1 d R
O3 O 0.6599(6) 0.6744(6) 0.4272(3) 0.0355(15) Uani 1 1 d .
O4 O 0.4917(6) 0.6384(5) 0.5557(3) 0.0293(13) Uani 1 1 d .
H8S H 0.4573 0.5793 0.5867 0.035 Uiso 1 1 d R
H7S H 0.5095 0.6382 0.5105 0.035 Uiso 1 1 d R

loop_
_atom_site_aniso_label
_atom_site_aniso_U_11
_atom_site_aniso_U_22
_atom_site_aniso_U_33
_atom_site_aniso_U_23
_atom_site_aniso_U_13
_atom_site_aniso_U_12
Cr11 0.0113(5) 0.0104(5) 0.0171(6) -0.0015(5) -0.0012(5) -0.0019(4)
C11 0.018(3) 0.006(3) 0.022(4) -0.003(3) -0.012(3) 0.001(3)
C12 0.013(3) 0.013(4) 0.017(4) 0.000(3) 0.004(3) -0.004(3)
C13 0.018(4) 0.015(4) 0.017(4) 0.000(3) -0.008(3) 0.000(3)
C14 0.023(4) 0.012(4) 0.026(5) -0.006(3) 0.002(3) -0.009(3)
C15 0.018(4) 0.016(4) 0.015(4) -0.001(3) 0.000(3) 0.000(3)
C16 0.015(3) 0.027(4) 0.016(4) -0.006(3) -0.003(3) -0.001(3)
N11 0.017(3) 0.016(3) 0.031(4) -0.007(3) 0.005(3) -0.004(3)
N12 0.022(3) 0.019(3) 0.024(4) 0.000(3) -0.002(3) -0.002(3)
N13 0.022(3) 0.021(4) 0.018(3) 0.000(3) -0.001(3) 0.001(3)
N14 0.028(4) 0.025(4) 0.028(4) -0.002(3) -0.007(3) 0.000(3)
N15 0.025(3) 0.019(4) 0.025(4) -0.002(3) -0.004(3) -0.008(3)
N16 0.021(3) 0.020(4) 0.022(4) -0.001(3) 0.002(3) -0.002(3)
Br21 0.0248(4) 0.0310(5) 0.0258(4) 0.0017(4) 0.0030(3) -0.0033(3)
Br22 0.0152(3) 0.0173(4) 0.0339(5) -0.0073(3) 0.0020(3) -0.0056(3)
C21 0.012(3) 0.014(4) 0.020(4) 0.003(3) 0.002(3) 0.001(3)
C22 0.012(3) 0.010(4) 0.033(5) -0.008(3) -0.002(3) -0.001(3)
C23 0.017(3) 0.013(4) 0.014(4) -0.001(3) 0.003(3) 0.001(3)
C24 0.013(3) 0.013(4) 0.013(4) 0.005(3) -0.001(3) 0.003(3)
C25 0.010(3) 0.009(4) 0.032(5) -0.002(3) -0.004(3) -0.001(3)
N21 0.010(3) 0.017(3) 0.027(4) -0.007(3) -0.001(3) 0.003(2)
C26 0.0189(18) 0.0191(18) 0.0222(18) -0.0047(10) -0.0005(10) -0.0023(10)
Br31 0.0224(4) 0.0274(4) 0.0217(4) -0.0065(3) -0.0039(3) -0.0026(3)
Br32 0.0151(3) 0.0156(4) 0.0287(4) -0.0062(3) -0.0038(3) -0.0039(3)
C31 0.013(3) 0.016(4) 0.025(4) 0.000(3) -0.009(3) -0.001(3)
C32 0.011(3) 0.018(4) 0.019(4) -0.004(3) 0.000(3) 0.003(3)
C33 0.013(3) 0.017(4) 0.021(4) -0.002(3) 0.001(3) 0.002(3)
C34 0.012(3) 0.019(4) 0.022(4) -0.008(3) -0.004(3) -0.001(3)
C35 0.018(3) 0.021(4) 0.018(4) -0.004(3) -0.001(3) 0.000(3)
N31 0.013(3) 0.012(3) 0.021(3) -0.001(3) -0.003(2) -0.006(2)
C36 0.021(4) 0.020(4) 0.022(4) -0.003(3) -0.005(3) -0.011(3)
Br41 0.0208(4) 0.0242(4) 0.0249(4) -0.0061(3) -0.0037(3) 0.0004(3)
Br42 0.0515(5) 0.0305(5) 0.0306(5) 0.0079(4) -0.0087(4) -0.0129(4)
C41 0.028(4) 0.012(4) 0.021(4) -0.003(3) -0.005(3) 0.000(3)
C42 0.040(5) 0.019(4) 0.011(4) -0.006(3) -0.005(3) -0.003(4)
C43 0.022(4) 0.026(4) 0.022(4) -0.010(3) -0.006(3) -0.009(3)
C44 0.023(4) 0.020(4) 0.021(4) -0.007(3) 0.001(3) -0.007(3)
C45 0.027(4) 0.011(4) 0.025(4) -0.005(3) 0.001(3) -0.005(3)
N41 0.026(3) 0.017(3) 0.016(3) -0.001(3) -0.003(3) 0.001(3)
C46 0.026(4) 0.019(4) 0.019(4) -0.003(3) 0.006(3) 0.002(3)
O1 0.025(3) 0.038(3) 0.037(4) -0.015(3) -0.004(2) -0.002(3)
O2 0.027(3) 0.013(3) 0.024(3) 0.003(2) -0.003(2) -0.003(2)
O3 0.024(3) 0.063(4) 0.023(3) -0.013(3) 0.003(2) -0.013(3)
O4 0.041(3) 0.022(3) 0.024(3) -0.003(2) -0.002(3) -0.001(3)

loop_
_atom_type_symbol
_atom_type_description
_atom_type_scat_dispersion_real
_atom_type_scat_dispersion_imag
_atom_type_scat_source
C C 0.0033 0.0016 'International Tables Vol C Tables 4.2.6.8 and 6.1.1.4'
H H 0.0000 0.0000 'International Tables Vol C Tables 4.2.6.8 and 6.1.1.4'
N N 0.0061 0.0033 'International Tables Vol C Tables 4.2.6.8 and 6.1.1.4'
Cr Cr 0.3209 0.6236 'International Tables Vol C Tables 4.2.6.8 and 6.1.1.4'
Br Br -0.2901 2.4595 'International Tables Vol C Tables 4.2.6.8 and 6.1.1.4'
O O 0.0106 0.0060 'International Tables Vol C Tables 4.2.6.8 and 6.1.1.4'

loop_
_geom_angle_atom_site_label_1
_geom_angle_atom_site_label_2
_geom_angle_atom_site_label_3
_geom_angle
C12 Cr11 C15 93.0(3)
C12 Cr11 C11 91.0(2)
C15 Cr11 C11 89.7(3)
C12 Cr11 C14 177.3(3)
C15 Cr11 C14 89.6(3)
C11 Cr11 C14 89.8(3)
C12 Cr11 C13 90.0(3)
C15 Cr11 C13 86.9(3)
C11 Cr11 C13 176.5(3)
C14 Cr11 C13 89.3(3)
C12 Cr11 C16 88.9(3)
C15 Cr11 C16 176.9(3)
C11 Cr11 C16 92.7(3)
C14 Cr11 C16 88.5(3)
C13 Cr11 C16 90.6(3)
N11 C11 Cr11 176.1(6)
N12 C12 Cr11 177.0(6)
N13 C13 Cr11 179.1(6)
N14 C14 Cr11 179.0(6)
N15 C15 Cr11 176.1(6)
N16 C16 Cr11 177.6(7)
N21 C21 C22 118.4(7)
N21 C21 H21 120.8
C22 C21 H21 120.8
C21 C22 C23 121.6(6)
C21 C22 Br22 116.8(6)
C23 C22 Br22 121.6(5)
C24 C23 C22 117.3(7)
C24 C23 H23 121.4
C22 C23 H23 121.4
C23 C24 C25 122.0(7)
C23 C24 Br21 119.8(5)
C25 C24 Br21 118.1(5)
N21 C25 C24 119.2(6)
N21 C25 H25 120.4
C24 C25 H25 120.4
C25 N21 C21 121.5(6)
C25 N21 C26 122.3(6)
C21 N21 C26 116.2(6)
N21 C26 H26A 109.5
N21 C26 H26B 109.5
H26A C26 H26B 109.5
N21 C26 H26C 109.5
H26A C26 H26C 109.5
H26B C26 H26C 109.5
N31 C31 C32 119.7(6)
N31 C31 H31 120.2
C32 C31 H31 120.2
C31 C32 C33 121.7(7)
C31 C32 Br31 118.4(5)
C33 C32 Br31 119.8(5)
C34 C33 C32 115.3(7)
C34 C33 H33 122.4
C32 C33 H33 122.4
C35 C34 C33 121.5(7)
C35 C34 Br32 118.9(6)
C33 C34 Br32 119.5(6)
N31 C35 C34 121.2(7)
N31 C35 H35 119.4
C34 C35 H35 119.4
C31 N31 C35 120.6(6)
C31 N31 C36 119.5(6)
C35 N31 C36 119.9(6)
N31 C36 H36A 109.5
N31 C36 H36B 109.5
H36A C36 H36B 109.5
N31 C36 H36C 109.5
H36A C36 H36C 109.5
H36B C36 H36C 109.5
N41 C41 C42 118.7(7)
N41 C41 H41 120.6
C42 C41 H41 120.6
C43 C42 C41 120.4(7)
C43 C42 Br42 122.2(6)
C41 C42 Br42 117.4(6)
C44 C43 C42 119.0(7)
C44 C43 H43 120.5
C42 C43 H43 120.5
C43 C44 C45 121.2(7)
C43 C44 Br41 121.4(5)
C45 C44 Br41 117.3(6)
N41 C45 C44 118.5(7)
N41 C45 H45 120.8
C44 C45 H45 120.8
C41 N41 C45 122.1(6)
C41 N41 C46 118.8(6)
C45 N41 C46 119.0(6)
N41 C46 H46A 109.5
N41 C46 H46B 109.5
H46A C46 H46B 109.5
N41 C46 H46C 109.5
H46A C46 H46C 109.5
H46B C46 H46C 109.5
H1S O1 H2S 113.0
H3S O2 H4S 106.6
H8S O4 H7S 125.3

loop_
_geom_bond_atom_site_label_1
_geom_bond_atom_site_label_2
_geom_bond_distance
Cr11 C12 2.051(7)
Cr11 C15 2.060(7)
Cr11 C11 2.060(8)
Cr11 C14 2.063(8)
Cr11 C13 2.068(7)
Cr11 C16 2.068(8)
C11 N11 1.168(9)
C12 N12 1.166(9)
C13 N13 1.150(9)
C14 N14 1.160(9)
C15 N15 1.168(9)
C16 N16 1.155(9)
Br21 C24 1.895(7)
Br22 C22 1.892(7)
C21 N21 1.369(8)
C21 C22 1.373(10)
C21 H21 0.9500
C22 C23 1.373(10)
C23 C24 1.348(9)
C23 H23 0.9500
C24 C25 1.385(10)
C25 N21 1.318(9)
C25 H25 0.9500
N21 C26 1.565(9)
C26 H26A 0.9800
C26 H26B 0.9800
C26 H26C 0.9800
Br31 C32 1.877(7)
Br32 C34 1.899(7)
C31 N31 1.324(9)
C31 C32 1.382(10)
C31 H31 0.9500
C32 C33 1.389(9)
C33 C34 1.388(10)
C33 H33 0.9500
C34 C35 1.351(10)
C35 N31 1.337(8)
C35 H35 0.9500
N31 C36 1.513(9)
C36 H36A 0.9800
C36 H36B 0.9800
C36 H36C 0.9800
Br41 C44 1.898(7)
Br42 C42 1.868(8)
C41 N41 1.349(9)
C41 C42 1.386(10)
C41 H41 0.9500
C42 C43 1.371(10)
C43 C44 1.364(10)
C43 H43 0.9500
C44 C45 1.371(10)
C45 N41 1.364(9)
C45 H45 0.9500
N41 C46 1.524(9)
C46 H46A 0.9800
C46 H46B 0.9800
C46 H46C 0.9800
O1 H1S 0.8501
O1 H2S 0.8500
O2 H3S 0.8500
O2 H4S 0.8500
O4 H8S 0.8501
O4 H7S 0.8500
